data_7102398
loop_
_publ_author_name
'Duong, Hung A'
'Tekavec, Thomas N'
'Arif, Atta M'
'Louie, Janis'

_publ_section_title
;
 Reversible carboxylation of N-heterocyclic carbenes.
;
_journal_issue 1
_journal_name_full 'Chemical communications (Cambridge, England)'
_journal_page_first 112
_journal_page_last 113
_journal_paper_doi 10.1039/b311350g
_journal_year 2004
_chemical_formula_sum 'C28 H36 N2 O2'
_chemical_formula_weight 432.59
_chemical_name_systematic
;
?
;
_space_group_IT_number 14
_symmetry_cell_setting monoclinic
_symmetry_space_group_name_Hall '-P 2yn'
_symmetry_space_group_name_H-M 'P 1 21/n 1'
_atom_sites_solution_hydrogens geom
_atom_sites_solution_primary direct
_atom_sites_solution_secondary difmap
_audit_creation_method SHELXL-97
_cell_angle_alpha 90.00
_cell_angle_beta 92.993(2)
_cell_angle_gamma 90.00
_cell_formula_units_Z 4
_cell_length_a 12.6385(7)
_cell_length_b 12.5779(8)
_cell_length_c 16.6868(12)
_cell_measurement_reflns_used 4889
_cell_measurement_temperature 150(1)
_cell_measurement_theta_max 25.35
_cell_measurement_theta_min 1.018
_cell_volume 2649.0(3)
_computing_cell_refinement DENZO-SMN
_computing_data_collection 'Nonius COLLECT'
_computing_data_reduction DENZO-SMN
_computing_molecular_graphics 'WinGX, Ortep'
_computing_structure_refinement 'SHELXL-97 (Sheldrick, 1997)'
_computing_structure_solution SIR97
_diffrn_ambient_temperature 150(1)
_diffrn_measured_fraction_theta_full 0.991
_diffrn_measured_fraction_theta_max 0.991
_diffrn_measurement_device_type 'Nonius KappaCCD diffractometer'
_diffrn_measurement_method 'Phi plus Omega scan'
_diffrn_radiation_monochromator graphite
_diffrn_radiation_source 'fine-focus sealed tube'
_diffrn_radiation_type MoK\a
_diffrn_radiation_wavelength 0.71073
_diffrn_reflns_av_R_equivalents 0.0721
_diffrn_reflns_av_sigmaI/netI 0.1037
_diffrn_reflns_limit_h_max 15
_diffrn_reflns_limit_h_min -15
_diffrn_reflns_limit_k_max 14
_diffrn_reflns_limit_k_min -15
_diffrn_reflns_limit_l_max 20
_diffrn_reflns_limit_l_min -20
_diffrn_reflns_number 9106
_diffrn_reflns_theta_full 25.41
_diffrn_reflns_theta_max 25.41
_diffrn_reflns_theta_min 3.46
_exptl_absorpt_coefficient_mu 0.068
_exptl_absorpt_correction_T_max 0.9980
_exptl_absorpt_correction_T_min 0.9833
_exptl_absorpt_correction_type multi-scan
_exptl_absorpt_process_details 'DENZO-SMN (Otwinowski & Minor, 1997)'
_exptl_crystal_colour colorless
_exptl_crystal_density_diffrn 1.085
_exptl_crystal_density_method 'not measured'
_exptl_crystal_description plate
_exptl_crystal_F_000 936
_exptl_crystal_size_max 0.25
_exptl_crystal_size_mid 0.15
_exptl_crystal_size_min 0.03
_refine_diff_density_max 0.517
_refine_diff_density_min -0.342
_refine_diff_density_rms 0.066
_refine_ls_extinction_method none
_refine_ls_goodness_of_fit_ref 1.033
_refine_ls_hydrogen_treatment mixed
_refine_ls_matrix_type full
_refine_ls_number_parameters 422
_refine_ls_number_reflns 4822
_refine_ls_number_restraints 0
_refine_ls_restrained_S_all 1.033
_refine_ls_R_factor_all 0.1638
_refine_ls_R_factor_gt 0.0825
_refine_ls_shift/su_max 0.000
_refine_ls_shift/su_mean 0.000
_refine_ls_structure_factor_coef Fsqd
_refine_ls_weighting_details 'calc w=1/[\s^2^(Fo^2^)+(0.1218P)^2^+0.0000P] where P=(Fo^2^+2Fc^2^)/3'
_refine_ls_weighting_scheme calc
_refine_ls_wR_factor_gt 0.1886
_refine_ls_wR_factor_ref 0.2314
_reflns_number_gt 2525
_reflns_number_total 4822
_reflns_threshold_expression >2sigma(I)
_cod_data_source_file b311350g.txt
_cod_data_source_block jl001
_cod_depositor_comments
;
The following automatic conversions were performed:
'_exptl_absorpt_correction_type' value 'Multi-scan' changed to
'multi-scan' according to
'/home/saulius/struct/CIF-dictionaries/cif_core.dic' dictionary named
'cif_core.dic' version 2.4.1 from 2010-06-29.

Automatic conversion script
Id: cif_fix_enum 1527 2010-12-29 10:47:43Z saulius 
;
_cod_original_sg_symbol_H-M 'P 21/n'
_cod_database_code 7102398

loop_
_symmetry_equiv_pos_as_xyz
'x, y, z'
'-x+1/2, y+1/2, -z+1/2'
'-x, -y, -z'
'x-1/2, -y-1/2, z-1/2'

loop_
_atom_site_label
_atom_site_type_symbol
_atom_site_fract_x
_atom_site_fract_y
_atom_site_fract_z
_atom_site_U_iso_or_equiv
_atom_site_adp_type
_atom_site_occupancy
_atom_site_symmetry_multiplicity
_atom_site_calc_flag
_atom_site_refinement_flags
O1 O 0.2478(2) -0.00008(17) 0.13600(15) 0.0491(7) Uani 1 1 d .
O2 O 0.3902(2) -0.00020(18) 0.21938(15) 0.0488(7) Uani 1 1 d .
N1 N 0.2587(2) 0.21714(18) 0.23759(14) 0.0261(6) Uani 1 1 d .
N3 N 0.3604(2) 0.22966(18) 0.13909(14) 0.0262(6) Uani 1 1 d .
C2 C 0.3121(2) 0.1606(2) 0.18540(17) 0.0249(7) Uani 1 1 d .
C4 C 0.3376(3) 0.3330(3) 0.1638(2) 0.0371(9) Uani 1 1 d .
C5 C 0.2743(3) 0.3239(2) 0.2250(2) 0.0374(9) Uani 1 1 d .
C6 C 0.3178(3) 0.0410(2) 0.1791(2) 0.0322(8) Uani 1 1 d .
C7 C 0.1932(3) 0.1720(2) 0.29838(19) 0.0305(8) Uani 1 1 d .
C8 C 0.2418(3) 0.1509(2) 0.37352(19) 0.0344(8) Uani 1 1 d .
C9 C 0.1752(4) 0.1120(3) 0.4313(2) 0.0465(11) Uani 1 1 d .
C10 C 0.0687(4) 0.0947(3) 0.4132(2) 0.0462(10) Uani 1 1 d .
C11 C 0.0249(3) 0.1141(3) 0.3371(2) 0.0439(10) Uani 1 1 d .
C12 C 0.0870(3) 0.1534(2) 0.2771(2) 0.0348(8) Uani 1 1 d .
C13 C 0.3572(3) 0.1701(3) 0.3939(2) 0.0469(10) Uani 1 1 d .
C14 C 0.4123(5) 0.0709(4) 0.4297(4) 0.0764(16) Uani 1 1 d .
C15 C 0.3729(5) 0.2647(4) 0.4505(3) 0.0643(13) Uani 1 1 d .
C16 C 0.0375(3) 0.1772(3) 0.1952(2) 0.0438(9) Uani 1 1 d .
C17 C -0.0200(4) 0.0814(4) 0.1584(3) 0.0632(13) Uani 1 1 d .
C18 C -0.0353(5) 0.2736(4) 0.1980(3) 0.0596(12) Uani 1 1 d .
C19 C 0.4266(3) 0.1981(2) 0.07400(18) 0.0276(7) Uani 1 1 d .
C20 C 0.5335(3) 0.1813(2) 0.0925(2) 0.0327(8) Uani 1 1 d .
C21 C 0.5924(3) 0.1477(3) 0.0290(2) 0.0432(10) Uani 1 1 d .
C22 C 0.5465(3) 0.1331(3) -0.0463(2) 0.0416(10) Uani 1 1 d .
C23 C 0.4410(3) 0.1495(3) -0.0618(2) 0.0410(9) Uani 1 1 d .
C24 C 0.3762(3) 0.1834(2) -0.00112(19) 0.0333(8) Uani 1 1 d .
C25 C 0.5857(3) 0.1991(3) 0.1759(2) 0.0500(10) Uani 1 1 d .
C26 C 0.6508(5) 0.1055(5) 0.2045(4) 0.0738(15) Uani 1 1 d .
C27 C 0.6481(4) 0.3035(4) 0.1757(3) 0.0763(15) Uani 1 1 d .
H27A H 0.6024 0.3603 0.1535 0.114 Uiso 1 1 calc R
H27B H 0.7095 0.2952 0.1428 0.114 Uiso 1 1 calc R
H27C H 0.6722 0.3217 0.2308 0.114 Uiso 1 1 calc R
C28 C 0.2589(3) 0.2035(3) -0.0193(2) 0.0444(10) Uani 1 1 d .
C29 C 0.2030(5) 0.1104(5) -0.0591(4) 0.0758(15) Uani 1 1 d .
C30 C 0.2449(5) 0.3056(5) -0.0682(4) 0.0756(16) Uani 1 1 d .
H4 H 0.364(2) 0.388(2) 0.1393(18) 0.025(8) Uiso 1 1 d .
H5 H 0.241(3) 0.374(3) 0.2600(19) 0.034(9) Uiso 1 1 d .
H9 H 0.200(3) 0.095(2) 0.485(2) 0.041(10) Uiso 1 1 d .
H10 H 0.030(3) 0.064(2) 0.4539(19) 0.031(8) Uiso 1 1 d .
H11 H -0.055(3) 0.098(3) 0.330(2) 0.060(12) Uiso 1 1 d .
H13 H 0.392(3) 0.195(3) 0.342(2) 0.058(11) Uiso 1 1 d .
H14A H 0.408(4) 0.012(4) 0.395(3) 0.078(16) Uiso 1 1 d .
G14B H 0.496(4) 0.088(3) 0.434(2) 0.067(13) Uiso 1 1 d .
H14C H 0.381(4) 0.057(4) 0.482(3) 0.087(17) Uiso 1 1 d .
H15A H 0.338(4) 0.318(4) 0.423(3) 0.094(18) Uiso 1 1 d .
H15B H 0.446(5) 0.273(4) 0.457(3) 0.095(18) Uiso 1 1 d .
H15C H 0.348(4) 0.234(4) 0.508(4) 0.114(19) Uiso 1 1 d .
H16 H 0.097(3) 0.192(3) 0.164(2) 0.061(12) Uiso 1 1 d .
H17A H -0.052(3) 0.094(3) 0.102(3) 0.057(12) Uiso 1 1 d .
H17B H 0.024(3) 0.022(3) 0.158(2) 0.046(11) Uiso 1 1 d .
H17C H -0.076(4) 0.062(3) 0.203(3) 0.072(14) Uiso 1 1 d .
H18A H -0.055(4) 0.287(3) 0.141(3) 0.080(15) Uiso 1 1 d .
H18B H -0.001(4) 0.330(3) 0.219(3) 0.065(14) Uiso 1 1 d .
H18C H -0.101(4) 0.249(4) 0.222(3) 0.086(17) Uiso 1 1 d .
H21 H 0.664(3) 0.136(3) 0.038(2) 0.058(12) Uiso 1 1 d .
H22 H 0.586(3) 0.116(3) -0.091(2) 0.060(12) Uiso 1 1 d .
H23 H 0.409(3) 0.139(3) -0.118(2) 0.048(10) Uiso 1 1 d .
H25 H 0.528(4) 0.210(3) 0.211(2) 0.066(12) Uiso 1 1 d .
H26A H 0.714(4) 0.103(4) 0.171(3) 0.083(16) Uiso 1 1 d .
H26B H 0.689(4) 0.117(3) 0.260(3) 0.078(14) Uiso 1 1 d .
H26C H 0.602(4) 0.040(4) 0.207(3) 0.094(17) Uiso 1 1 d .
H28 H 0.227(3) 0.215(2) 0.032(2) 0.040(9) Uiso 1 1 d .
H29A H 0.234(3) 0.106(3) -0.112(3) 0.063(14) Uiso 1 1 d .
H29B H 0.209(4) 0.054(4) -0.020(3) 0.080(16) Uiso 1 1 d .
H29C H 0.126(5) 0.126(4) -0.070(3) 0.092(16) Uiso 1 1 d .
H30A H 0.279(4) 0.293(4) -0.128(3) 0.112(19) Uiso 1 1 d .
H30B H 0.275(5) 0.365(5) -0.048(3) 0.11(2) Uiso 1 1 d .
H30C H 0.168(4) 0.328(4) -0.080(3) 0.088(16) Uiso 1 1 d .

loop_
_atom_site_aniso_label
_atom_site_aniso_U_11
_atom_site_aniso_U_22
_atom_site_aniso_U_33
_atom_site_aniso_U_23
_atom_site_aniso_U_13
_atom_site_aniso_U_12
O1 0.0604(19) 0.0290(13) 0.0582(17) -0.0092(11) 0.0081(15) -0.0065(12)
O2 0.0585(19) 0.0321(13) 0.0565(17) 0.0071(11) 0.0107(14) 0.0095(12)
N1 0.0312(16) 0.0224(13) 0.0257(14) -0.0026(10) 0.0096(12) 0.0008(11)
N3 0.0322(16) 0.0209(13) 0.0264(14) 0.0002(10) 0.0110(12) -0.0002(11)
C2 0.0287(18) 0.0255(16) 0.0212(16) 0.0000(12) 0.0069(13) 0.0028(13)
C4 0.049(2) 0.0251(18) 0.038(2) 0.0016(14) 0.0139(18) -0.0057(15)
C5 0.047(2) 0.0246(18) 0.042(2) -0.0038(15) 0.0170(18) 0.0017(15)
C6 0.038(2) 0.0267(17) 0.033(2) 0.0016(15) 0.0157(17) -0.0010(16)
C7 0.037(2) 0.0245(16) 0.031(2) -0.0004(13) 0.0108(16) 0.0036(13)
C8 0.041(2) 0.0323(18) 0.031(2) -0.0002(13) 0.0077(16) 0.0120(15)
C9 0.068(3) 0.041(2) 0.033(2) 0.0054(16) 0.019(2) 0.0109(19)
C10 0.059(3) 0.039(2) 0.043(2) 0.0031(17) 0.032(2) 0.0039(19)
C11 0.041(3) 0.037(2) 0.055(3) -0.0015(17) 0.023(2) -0.0050(16)
C12 0.036(2) 0.0307(18) 0.038(2) -0.0052(14) 0.0080(17) 0.0001(14)
C13 0.042(2) 0.055(2) 0.043(2) 0.0065(18) -0.0012(19) 0.0125(18)
C14 0.060(4) 0.070(4) 0.098(5) 0.013(3) -0.014(3) 0.021(3)
C15 0.060(4) 0.067(3) 0.064(3) -0.009(3) -0.015(3) 0.008(3)
C16 0.033(2) 0.055(2) 0.044(2) -0.0003(17) 0.0036(19) -0.0010(17)
C17 0.062(3) 0.062(3) 0.063(3) -0.020(2) -0.013(3) -0.005(3)
C18 0.062(3) 0.061(3) 0.055(3) 0.001(2) -0.010(3) 0.006(2)
C19 0.032(2) 0.0245(16) 0.0274(18) -0.0020(12) 0.0132(15) -0.0026(13)
C20 0.031(2) 0.0344(18) 0.034(2) 0.0019(14) 0.0105(16) -0.0003(14)
C21 0.036(2) 0.042(2) 0.054(3) 0.0044(17) 0.024(2) 0.0044(17)
C22 0.050(3) 0.0385(19) 0.038(2) 0.0013(16) 0.024(2) -0.0007(17)
C23 0.058(3) 0.0369(19) 0.029(2) -0.0020(15) 0.0173(19) -0.0082(17)
C24 0.039(2) 0.0354(18) 0.0265(19) 0.0012(14) 0.0087(16) -0.0018(15)
C25 0.042(3) 0.061(3) 0.048(3) -0.0061(19) 0.010(2) 0.0018(19)
C26 0.066(4) 0.088(4) 0.066(4) 0.002(3) -0.015(3) 0.011(3)
C27 0.069(4) 0.077(3) 0.082(4) -0.019(3) -0.004(3) -0.019(3)
C28 0.046(3) 0.055(2) 0.033(2) 0.0009(17) 0.0072(19) 0.0004(18)
C29 0.057(4) 0.087(4) 0.082(4) -0.014(3) -0.016(3) -0.008(3)
C30 0.062(4) 0.075(4) 0.090(4) 0.029(3) 0.004(3) 0.015(3)

loop_
_atom_type_symbol
_atom_type_description
_atom_type_scat_dispersion_real
_atom_type_scat_dispersion_imag
_atom_type_scat_source
C C 0.0033 0.0016 'International Tables Vol C Tables 4.2.6.8 and 6.1.1.4'
H H 0.0000 0.0000 'International Tables Vol C Tables 4.2.6.8 and 6.1.1.4'
N N 0.0061 0.0033 'International Tables Vol C Tables 4.2.6.8 and 6.1.1.4'
O O 0.0106 0.0060 'International Tables Vol C Tables 4.2.6.8 and 6.1.1.4'

loop_
_geom_angle_atom_site_label_1
_geom_angle_atom_site_label_2
_geom_angle_atom_site_label_3
_geom_angle
C2 N1 C5 109.8(3)
C2 N1 C7 124.8(2)
C5 N1 C7 125.3(3)
C2 N3 C4 109.1(2)
C2 N3 C19 123.5(2)
C4 N3 C19 127.4(2)
N3 C2 N1 107.1(2)
N3 C2 C6 125.7(2)
N1 C2 C6 127.2(3)
C5 C4 N3 106.7(3)
C5 C4 H4 132.9(19)
N3 C4 H4 120.3(19)
C4 C5 N1 107.3(3)
C4 C5 H5 134.4(18)
N1 C5 H5 118.4(18)
O2 C6 O1 129.9(3)
O2 C6 C2 115.0(3)
O1 C6 C2 115.1(3)
C12 C7 C8 124.9(3)
C12 C7 N1 117.6(3)
C8 C7 N1 117.5(3)
C7 C8 C9 115.7(3)
C7 C8 C13 123.4(3)
C9 C8 C13 120.8(3)
C10 C9 C8 121.2(4)
C10 C9 H9 116(2)
C8 C9 H9 123(2)
C11 C10 C9 120.9(4)
C11 C10 H10 122.4(19)
C9 C10 H10 116.6(19)
C10 C11 C12 120.6(4)
C10 C11 H11 115(2)
C12 C11 H11 125(2)
C7 C12 C11 116.7(3)
C7 C12 C16 123.3(3)
C11 C12 C16 120.0(3)
C8 C13 C15 111.1(4)
C8 C13 C14 111.9(4)
C15 C13 C14 110.6(4)
C8 C13 H13 108(2)
C15 C13 H13 104(2)
C14 C13 H13 111(2)
C13 C14 H14A 113(3)
C13 C14 G14B 107(2)
H14A C14 G14B 102(4)
C13 C14 H14C 107(3)
H14A C14 H14C 113(4)
G14B C14 H14C 114(4)
C13 C15 H15A 102(3)
C13 C15 H15B 105(3)
H15A C15 H15B 116(5)
C13 C15 H15C 104(3)
H15A C15 H15C 123(4)
H15B C15 H15C 106(4)
C12 C16 C17 112.2(4)
C12 C16 C18 110.7(3)
C17 C16 C18 111.5(4)
C12 C16 H16 104(2)
C17 C16 H16 108(2)
C18 C16 H16 111(2)
C16 C17 H17A 114(2)
C16 C17 H17B 112(2)
H17A C17 H17B 109(3)
C16 C17 H17C 102(2)
H17A C17 H17C 116(3)
H17B C17 H17C 103(3)
C16 C18 H18A 103(3)
C16 C18 H18B 111(3)
H18A C18 H18B 110(4)
C16 C18 H18C 106(3)
H18A C18 H18C 105(4)
H18B C18 H18C 119(4)
C20 C19 C24 125.2(3)
C20 C19 N3 117.7(3)
C24 C19 N3 117.0(3)
C19 C20 C21 115.5(3)
C19 C20 C25 123.4(3)
C21 C20 C25 121.1(3)
C22 C21 C20 121.4(4)
C22 C21 H21 120(2)
C20 C21 H21 119(2)
C23 C22 C21 121.3(4)
C23 C22 H22 116(2)
C21 C22 H22 123(2)
C22 C23 C24 120.9(4)
C22 C23 H23 120(2)
C24 C23 H23 119(2)
C19 C24 C23 115.8(3)
C19 C24 C28 123.7(3)
C23 C24 C28 120.5(3)
C26 C25 C20 112.2(4)
C26 C25 C27 113.6(4)
C20 C25 C27 108.8(3)
C26 C25 H25 110(2)
C20 C25 H25 105(2)
C27 C25 H25 107(2)
C25 C26 H26A 107(3)
C25 C26 H26B 114(2)
H26A C26 H26B 99(4)
C25 C26 H26C 109(3)
H26A C26 H26C 119(4)
H26B C26 H26C 109(4)
C25 C27 H27A 109.5
C25 C27 H27B 109.5
H27A C27 H27B 109.5
C25 C27 H27C 109.5
H27A C27 H27C 109.5
H27B C27 H27C 109.5
C29 C28 C24 112.9(4)
C29 C28 C30 112.3(5)
C24 C28 C30 109.3(4)
C29 C28 H28 107(2)
C24 C28 H28 107(2)
C30 C28 H28 107.8(19)
C28 C29 H29A 104(2)
C28 C29 H29B 105(3)
H29A C29 H29B 123(4)
C28 C29 H29C 111(3)
H29A C29 H29C 106(4)
H29B C29 H29C 108(4)
C28 C30 H30A 109(3)
C28 C30 H30B 117(4)
H30A C30 H30B 107(5)
C28 C30 H30C 115(3)
H30A C30 H30C 106(4)
H30B C30 H30C 103(4)

loop_
_geom_bond_atom_site_label_1
_geom_bond_atom_site_label_2
_geom_bond_distance
O1 C6 1.225(4)
O2 C6 1.221(4)
N1 C2 1.334(4)
N1 C5 1.376(4)
N1 C7 1.457(4)
N3 C2 1.332(4)
N3 C4 1.398(4)
N3 C19 1.460(4)
C2 C6 1.511(4)
C4 C5 1.334(5)
C4 H4 0.88(3)
C5 H5 0.97(3)
C7 C12 1.390(5)
C7 C8 1.392(4)
C8 C9 1.401(5)
C8 C13 1.500(5)
C9 C10 1.381(6)
C9 H9 0.96(3)
C10 C11 1.379(5)
C10 H10 0.94(3)
C11 C12 1.394(5)
C11 H11 1.03(4)
C12 C16 1.504(5)
C13 C15 1.524(6)
C13 C14 1.535(6)
C13 H13 1.05(4)
C14 H14A 0.95(5)
C14 G14B 1.08(5)
C14 H14C 1.00(5)
C15 H15A 0.91(5)
C15 H15B 0.93(6)
C15 H15C 1.10(6)
C16 C17 1.519(5)
C16 C18 1.524(6)
C16 H16 0.96(4)
C17 H17A 1.01(4)
C17 H17B 0.94(4)
C17 H17C 1.08(5)
C18 H18A 0.98(5)
C18 H18B 0.89(4)
C18 H18C 1.00(5)
C19 C20 1.387(5)
C19 C24 1.389(4)
C20 C21 1.393(5)
C20 C25 1.525(5)
C21 C22 1.368(5)
C21 H21 0.92(4)
C22 C23 1.361(5)
C22 H22 0.94(4)
C23 C24 1.401(5)
C23 H23 1.01(4)
C24 C28 1.519(5)
C25 C26 1.499(6)
C25 C27 1.531(6)
C25 H25 0.97(4)
C26 H26A 1.00(5)
C26 H26B 1.04(5)
C26 H26C 1.03(5)
C27 H27A 0.9800
C27 H27B 0.9800
C27 H27C 0.9800
C28 C29 1.503(6)
C28 C30 1.527(6)
C28 H28 0.97(3)
C29 H29A 0.99(4)
C29 H29B 0.96(5)
C29 H29C 1.00(6)
C30 H30A 1.12(6)
C30 H30B 0.90(6)
C30 H30C 1.02(5)

loop_
_geom_torsion_atom_site_label_1
_geom_torsion_atom_site_label_2
_geom_torsion_atom_site_label_3
_geom_torsion_atom_site_label_4
_geom_torsion
C4 N3 C2 N1 0.7(4)
C19 N3 C2 N1 -179.7(3)
C4 N3 C2 C6 -179.1(3)
C19 N3 C2 C6 0.5(5)
C5 N1 C2 N3 -0.7(4)
C7 N1 C2 N3 178.9(3)
C5 N1 C2 C6 179.1(3)
C7 N1 C2 C6 -1.3(5)
C2 N3 C4 C5 -0.5(4)
C19 N3 C4 C5 180.0(3)
N3 C4 C5 N1 0.0(4)
C2 N1 C5 C4 0.5(4)
C7 N1 C5 C4 -179.2(3)
N3 C2 C6 O2 89.7(4)
N1 C2 C6 O2 -90.1(4)
N3 C2 C6 O1 -92.0(4)
N1 C2 C6 O1 88.2(4)
C2 N1 C7 C12 -89.5(4)
C5 N1 C7 C12 90.1(4)
C2 N1 C7 C8 90.7(4)
C5 N1 C7 C8 -89.7(4)
C12 C7 C8 C9 -2.6(5)
N1 C7 C8 C9 177.3(3)
C12 C7 C8 C13 178.9(3)
N1 C7 C8 C13 -1.3(4)
C7 C8 C9 C10 1.0(5)
C13 C8 C9 C10 179.6(3)
C8 C9 C10 C11 0.7(5)
C9 C10 C11 C12 -1.1(5)
C8 C7 C12 C11 2.3(5)
N1 C7 C12 C11 -177.5(3)
C8 C7 C12 C16 -179.9(3)
N1 C7 C12 C16 0.3(4)
C10 C11 C12 C7 -0.4(5)
C10 C11 C12 C16 -178.3(3)
C7 C8 C13 C15 108.5(4)
C9 C8 C13 C15 -69.9(4)
C7 C8 C13 C14 -127.3(4)
C9 C8 C13 C14 54.2(5)
C7 C12 C16 C17 126.8(4)
C11 C12 C16 C17 -55.4(5)
C7 C12 C16 C18 -108.0(4)
C11 C12 C16 C18 69.8(5)
C2 N3 C19 C20 -88.9(4)
C4 N3 C19 C20 90.6(4)
C2 N3 C19 C24 88.6(4)
C4 N3 C19 C24 -91.8(4)
C24 C19 C20 C21 0.5(5)
N3 C19 C20 C21 177.8(3)
C24 C19 C20 C25 179.7(3)
N3 C19 C20 C25 -3.0(4)
C19 C20 C21 C22 0.3(5)
C25 C20 C21 C22 -179.0(3)
C20 C21 C22 C23 -0.9(5)
C21 C22 C23 C24 0.8(5)
C20 C19 C24 C23 -0.5(4)
N3 C19 C24 C23 -177.8(3)
C20 C19 C24 C28 -179.5(3)
N3 C19 C24 C28 3.2(4)
C22 C23 C24 C19 -0.1(5)
C22 C23 C24 C28 178.9(3)
C19 C20 C25 C26 129.7(4)
C21 C20 C25 C26 -51.0(5)
C19 C20 C25 C27 -103.7(4)
C21 C20 C25 C27 75.5(4)
C19 C24 C28 C29 -127.8(4)
C23 C24 C28 C29 53.2(5)
C19 C24 C28 C30 106.4(4)
C23 C24 C28 C30 -72.6(5)

loop_
_cod_related_entry_id
_cod_related_entry_database
_cod_related_entry_code
1 ChemSpider 13115864
